data_4062342
loop_
_publ_author_name
'H. Schmidbaur'
'B. Djordjevic'
'K. A. Porter'
'A. Schier'
'S. Nogai'

_publ_section_title
;
Dinuclear Gold(I) "A-Frame" Complexes from Geminal Diauration of
2,4-Diketones, Methylene-Disulfones and Cyanomethylsulfones
;
_journal_name_full Organometallics
_journal_year 2003
_chemical_formula_sum 'C30 H34 Au2 Cl2 O4 P2 S2'
_chemical_formula_weight 1049.47
_chemical_name_common '[(MePh2P)Au)]2C(SO2Me)2'
_space_group_IT_number 2
_symmetry_cell_setting triclinic
_symmetry_space_group_name_Hall '-P 1'
_symmetry_space_group_name_H-M 'P -1'
_cell_angle_alpha 95.2932(6)
_cell_angle_beta 92.9236(5)
_cell_angle_gamma 93.3897(7)
_cell_formula_units_Z 2
_cell_length_a 11.03210(10)
_cell_length_b 12.1649(2)
_cell_length_c 12.9915(2)
_cell_measurement_temperature 143(2)
_cell_volume 1730.25(4)
_diffrn_ambient_temperature 143(2)
_exptl_crystal_density_diffrn 2.014
_cod_depositor_comments
;
The following automatic conversions were performed:
'_symmetry_cell_setting' value 'Triclinic' changed to 'triclinic'
according to '/home/saulius/struct/CIF-dictionaries/cif_core.dic'
dictionary named 'cif_core.dic' version 2.4.1 from 2010-06-29.

Automatic conversion script
Id: cif_fix_enum 1527 2010-12-29 10:47:43Z saulius 
;
_cod_database_code 4062342

loop_
_symmetry_equiv_pos_as_xyz
'x, y, z'
'-x, -y, -z'

loop_
_atom_site_label
_atom_site_type_symbol
_atom_site_fract_x
_atom_site_fract_y
_atom_site_fract_z
_atom_site_U_iso_or_equiv
_atom_site_adp_type
_atom_site_occupancy
_atom_site_symmetry_multiplicity
_atom_site_calc_flag
_atom_site_refinement_flags
_atom_site_disorder_assembly
_atom_site_disorder_group
S1 S 0.33264(8) 0.80610(8) 0.08409(7) 0.02253(19) Uani 1 1 d . . .
S2 S 0.23010(8) 1.00617(7) 0.01379(7) 0.02073(18) Uani 1 1 d . . .
P2 P 0.46590(8) 0.78561(7) -0.28885(7) 0.01953(18) Uani 1 1 d . . .
Cl2 Cl 0.03862(11) 0.05776(9) 0.64813(9) 0.0409(2) Uani 1 1 d . . .
Cl1 Cl 0.30354(12) 0.08666(11) 0.64241(10) 0.0533(3) Uani 1 1 d . . .
O22 O 0.3331(3) 1.0712(2) 0.0668(2) 0.0325(6) Uani 1 1 d . . .
O21 O 0.1809(2) 1.0462(2) -0.0802(2) 0.0277(6) Uani 1 1 d . . .
O12 O 0.3393(3) 0.6904(2) 0.0481(2) 0.0341(6) Uani 1 1 d . . .
O11 O 0.2719(3) 0.8299(3) 0.1791(2) 0.0341(7) Uani 1 1 d . . .
C1 C 0.2637(3) 0.8703(3) -0.0169(2) 0.0165(7) Uani 1 1 d . . .
C56 C 0.2602(4) 0.7215(3) -0.4153(3) 0.0266(8) Uani 1 1 d . . .
H56 H 0.240(4) 0.692(3) -0.356(3) 0.024(10) Uiso 1 1 d . . .
C51 C 0.3746(3) 0.7784(3) -0.4095(3) 0.0204(7) Uani 1 1 d . . .
C41 C 0.5081(3) 0.6448(3) -0.2790(3) 0.0244(8) Uani 1 1 d . . .
C3 C 0.1136(4) 1.0075(4) 0.1026(3) 0.0292(9) Uani 1 1 d . . .
H3A H 0.098(5) 1.080(5) 0.104(5) 0.075(19) Uiso 1 1 d . . .
H3B H 0.140(4) 0.986(4) 0.164(4) 0.042(13) Uiso 1 1 d . . .
H3C H 0.049(4) 0.954(3) 0.081(3) 0.023(10) Uiso 1 1 d . . .
C42 C 0.4979(3) 0.5975(3) -0.1865(3) 0.0258(8) Uani 1 1 d . . .
H42 H 0.475(4) 0.633(4) -0.125(3) 0.033(11) Uiso 1 1 d . . .
C43 C 0.5333(4) 0.4905(3) -0.1782(3) 0.0305(9) Uani 1 1 d . . .
H43 H 0.525(4) 0.460(4) -0.116(4) 0.041(13) Uiso 1 1 d . . .
C52 C 0.4115(4) 0.8297(3) -0.4952(3) 0.0305(9) Uani 1 1 d . . .
H52 H 0.480(4) 0.867(4) -0.492(3) 0.028(11) Uiso 1 1 d . . .
C44 C 0.5765(4) 0.4302(3) -0.2624(3) 0.0346(9) Uani 1 1 d . . .
H44 H 0.603(4) 0.353(4) -0.262(3) 0.037(12) Uiso 1 1 d . . .
C53 C 0.3364(5) 0.8248(4) -0.5843(3) 0.0388(11) Uani 1 1 d . . .
H53 H 0.357(4) 0.855(4) -0.646(4) 0.039(12) Uiso 1 1 d . . .
C46 C 0.5532(4) 0.5836(4) -0.3635(3) 0.0361(10) Uani 1 1 d . . .
H46 H 0.559(4) 0.618(3) -0.429(3) 0.029(11) Uiso 1 1 d . . .
C55 C 0.1852(4) 0.7171(4) -0.5046(3) 0.0340(10) Uani 1 1 d . . .
H55 H 0.118(5) 0.678(4) -0.502(4) 0.054(16) Uiso 1 1 d . . .
C54 C 0.2235(4) 0.7687(3) -0.5884(3) 0.0340(10) Uani 1 1 d . . .
H54 H 0.175(5) 0.767(4) -0.648(4) 0.055(15) Uiso 1 1 d . . .
C61 C 0.6060(4) 0.8642(4) -0.3110(4) 0.0337(9) Uani 1 1 d . . .
H61A H 0.651(4) 0.869(4) -0.252(4) 0.038(12) Uiso 1 1 d . . .
H61B H 0.588(3) 0.943(3) -0.326(3) 0.022(10) Uiso 1 1 d . . .
H61C H 0.649(4) 0.833(3) -0.366(3) 0.023(10) Uiso 1 1 d . . .
C2 C 0.4836(4) 0.8627(4) 0.1074(3) 0.0344(10) Uani 1 1 d . . .
H2A H 0.517(4) 0.827(4) 0.168(4) 0.048(13) Uiso 1 1 d . . .
H2B H 0.481(4) 0.942(4) 0.124(3) 0.036(12) Uiso 1 1 d . . .
H2C H 0.536(4) 0.837(4) 0.044(4) 0.043(13) Uiso 1 1 d . . .
C45 C 0.5870(4) 0.4767(4) -0.3539(3) 0.0397(11) Uani 1 1 d . . .
H45 H 0.616(4) 0.439(4) -0.414(4) 0.049(14) Uiso 1 1 d . . .
C4 C 0.1789(5) -0.0007(4) 0.6711(4) 0.0480(12) Uani 1 1 d . . .
H4A H 0.196(6) 0.002(5) 0.737(5) 0.08(2) Uiso 1 1 d . . .
H4B H 0.175(4) -0.069(4) 0.622(4) 0.046(13) Uiso 1 1 d . . .
Au1 Au 0.118751(11) 0.764225(10) -0.087401(9) 0.01836(5) Uani 1 1 d . . .
Au2 Au 0.362694(11) 0.842862(10) -0.149618(9) 0.01787(5) Uani 1 1 d . . .
P1 P -0.02418(8) 0.63746(8) -0.16534(7) 0.02151(19) Uani 1 1 d . . .
C26 C -0.0697(4) 0.7631(3) -0.3300(3) 0.0272(8) Uani 1 1 d . . .
H26 H -0.039(4) 0.816(4) -0.288(3) 0.026(11) Uiso 1 1 d . . .
C31 C -0.1689(4) 0.6290(4) -0.1055(4) 0.0353(10) Uani 1 1 d . . .
H31A H -0.226(4) 0.574(4) -0.143(3) 0.037(12) Uiso 1 1 d . . .
H31B H -0.205(4) 0.706(4) -0.100(4) 0.046(13) Uiso 1 1 d . . .
H31C H -0.158(5) 0.610(4) -0.037(4) 0.058(16) Uiso 1 1 d . . .
C21 C -0.0670(3) 0.6569(3) -0.2999(3) 0.0246(8) Uani 1 1 d . . .
C12 C -0.0394(4) 0.4053(3) -0.1565(3) 0.0282(8) Uani 1 1 d . . .
H12 H -0.130(5) 0.410(4) -0.147(4) 0.050(14) Uiso 1 1 d . . .
C14 C 0.1310(4) 0.2949(3) -0.1755(3) 0.0337(9) Uani 1 1 d . . .
H14 H 0.160(4) 0.228(4) -0.173(4) 0.045(14) Uiso 1 1 d . . .
C25 C -0.1107(4) 0.7809(4) -0.4288(3) 0.0317(9) Uani 1 1 d . . .
H25 H -0.115(4) 0.848(4) -0.440(3) 0.032(12) Uiso 1 1 d . . .
C11 C 0.0339(3) 0.5007(3) -0.1683(3) 0.0223(7) Uani 1 1 d . . .
C13 C 0.0107(4) 0.3034(3) -0.1594(3) 0.0325(9) Uani 1 1 d . . .
H13 H -0.032(4) 0.241(4) -0.149(3) 0.041(13) Uiso 1 1 d . . .
C23 C -0.1432(5) 0.5873(4) -0.4723(3) 0.0437(11) Uani 1 1 d . . .
H23 H -0.161(5) 0.522(5) -0.526(5) 0.074(18) Uiso 1 1 d . . .
C22 C -0.1031(4) 0.5684(4) -0.3728(3) 0.0385(10) Uani 1 1 d . . .
H22 H -0.099(5) 0.491(5) -0.362(4) 0.058(15) Uiso 1 1 d . . .
C24 C -0.1476(4) 0.6932(4) -0.5002(3) 0.0339(9) Uani 1 1 d . . .
H24 H -0.185(4) 0.703(4) -0.569(4) 0.035(12) Uiso 1 1 d . . .
C15 C 0.2058(4) 0.3878(3) -0.1881(3) 0.0346(9) Uani 1 1 d . . .
H15 H 0.291(5) 0.383(4) -0.201(4) 0.047(14) Uiso 1 1 d . . .
C16 C 0.1569(4) 0.4906(3) -0.1838(3) 0.0285(8) Uani 1 1 d . . .
H16 H 0.199(4) 0.552(4) -0.182(3) 0.033(12) Uiso 1 1 d . . .

loop_
_atom_site_aniso_label
_atom_site_aniso_U_11
_atom_site_aniso_U_22
_atom_site_aniso_U_33
_atom_site_aniso_U_23
_atom_site_aniso_U_13
_atom_site_aniso_U_12
S1 0.0208(4) 0.0290(5) 0.0182(4) 0.0079(4) -0.0019(3) -0.0007(4)
S2 0.0232(4) 0.0167(4) 0.0219(4) -0.0006(3) 0.0054(4) -0.0011(4)
P2 0.0197(4) 0.0221(4) 0.0173(4) 0.0025(3) 0.0030(3) 0.0027(4)
Cl2 0.0485(6) 0.0337(5) 0.0401(6) 0.0037(4) 0.0000(5) 0.0016(5)
Cl1 0.0480(7) 0.0586(8) 0.0541(7) 0.0032(6) 0.0041(6) 0.0131(6)
O22 0.0380(16) 0.0244(14) 0.0321(15) -0.0069(12) 0.0039(13) -0.0095(12)
O21 0.0323(15) 0.0237(13) 0.0294(14) 0.0088(11) 0.0067(12) 0.0060(11)
O12 0.0378(16) 0.0269(14) 0.0385(16) 0.0126(12) -0.0081(13) 0.0039(12)
O11 0.0300(15) 0.0537(18) 0.0203(13) 0.0121(13) 0.0033(11) 0.0018(14)
C1 0.0176(16) 0.0192(16) 0.0120(15) 0.0001(13) 0.0008(13) -0.0010(13)
C56 0.0258(19) 0.032(2) 0.0217(19) -0.0018(16) 0.0040(16) 0.0024(17)
C51 0.0238(18) 0.0196(17) 0.0183(16) 0.0016(13) 0.0034(14) 0.0044(14)
C41 0.0217(18) 0.0261(19) 0.0262(18) 0.0049(15) 0.0006(15) 0.0061(15)
C3 0.031(2) 0.030(2) 0.028(2) -0.0005(18) 0.0113(18) 0.0051(19)
C42 0.0242(19) 0.030(2) 0.0244(19) 0.0031(16) 0.0023(15) 0.0068(16)
C43 0.029(2) 0.034(2) 0.029(2) 0.0070(17) -0.0010(17) 0.0052(17)
C52 0.037(2) 0.030(2) 0.024(2) 0.0056(16) 0.0014(18) -0.0010(19)
C44 0.035(2) 0.029(2) 0.042(2) 0.0073(18) -0.0008(19) 0.0125(18)
C53 0.064(3) 0.034(2) 0.019(2) 0.0074(17) -0.001(2) 0.004(2)
C46 0.050(3) 0.034(2) 0.027(2) 0.0044(18) 0.0072(19) 0.017(2)
C55 0.027(2) 0.036(2) 0.038(2) -0.0068(19) -0.0011(18) 0.0059(19)
C54 0.045(2) 0.033(2) 0.023(2) -0.0038(17) -0.0114(18) 0.0122(19)
C61 0.024(2) 0.046(3) 0.028(2) -0.0044(19) 0.0035(18) -0.0055(19)
C2 0.022(2) 0.048(3) 0.033(2) 0.009(2) -0.0089(18) -0.0006(19)
C45 0.053(3) 0.037(2) 0.031(2) 0.0000(19) 0.007(2) 0.021(2)
C4 0.065(3) 0.036(3) 0.046(3) 0.006(2) 0.002(3) 0.018(2)
Au1 0.01864(8) 0.01681(8) 0.01900(8) 0.00091(6) -0.00104(6) -0.00099(6)
Au2 0.01931(8) 0.01918(8) 0.01540(8) 0.00196(5) 0.00195(6) 0.00232(6)
P1 0.0199(4) 0.0206(4) 0.0230(4) 0.0003(4) -0.0007(4) -0.0029(4)
C26 0.031(2) 0.0233(19) 0.027(2) -0.0013(16) 0.0030(17) 0.0013(17)
C31 0.027(2) 0.040(3) 0.037(2) -0.004(2) 0.0073(19) -0.0032(19)
C21 0.0209(18) 0.0256(19) 0.0272(19) 0.0030(15) -0.0003(15) 0.0005(15)
C12 0.029(2) 0.027(2) 0.0268(19) 0.0038(16) -0.0012(16) -0.0067(17)
C14 0.050(3) 0.022(2) 0.028(2) 0.0002(16) -0.0014(19) 0.0000(19)
C25 0.037(2) 0.030(2) 0.030(2) 0.0076(17) 0.0065(18) 0.0070(19)
C11 0.0276(19) 0.0199(17) 0.0190(17) 0.0038(14) 0.0000(15) -0.0032(15)
C13 0.046(3) 0.021(2) 0.030(2) 0.0055(16) -0.0010(19) -0.0108(19)
C23 0.059(3) 0.038(2) 0.030(2) -0.0036(19) -0.013(2) -0.010(2)
C22 0.048(3) 0.025(2) 0.039(2) 0.0047(18) -0.013(2) -0.0079(19)
C24 0.030(2) 0.044(2) 0.028(2) 0.0079(18) -0.0027(17) 0.0036(19)
C15 0.035(2) 0.027(2) 0.042(2) 0.0014(18) 0.0063(19) 0.0027(18)
C16 0.028(2) 0.022(2) 0.035(2) 0.0046(17) 0.0028(17) -0.0070(17)

loop_
_geom_bond_atom_site_label_1
_geom_bond_atom_site_label_2
_geom_bond_distance
_geom_bond_site_symmetry_2
_geom_bond_publ_flag
S1 O12 1.448(3) . ?
S1 O11 1.449(3) . ?
S1 C1 1.751(3) . ?
S1 C2 1.764(4) . ?
S2 O21 1.448(3) . ?
S2 O22 1.451(3) . ?
S2 C1 1.731(3) . ?
S2 C3 1.770(4) . ?
P2 C51 1.811(3) . ?
P2 C41 1.815(4) . ?
P2 C61 1.819(4) . ?
P2 Au2 2.2638(9) . ?
Cl2 C4 1.764(5) . ?
Cl1 C4 1.764(6) . ?
C1 Au2 2.099(3) . ?
C1 Au1 2.109(3) . ?
C56 C55 1.385(6) . ?
C56 C51 1.397(5) . ?
C56 H56 0.91(4) . ?
C51 C52 1.393(5) . ?
C41 C42 1.386(5) . ?
C41 C46 1.399(5) . ?
C3 H3A 0.91(6) . ?
C3 H3B 0.89(5) . ?
C3 H3C 0.94(4) . ?
C42 C43 1.393(5) . ?
C42 H42 0.93(4) . ?
C43 C44 1.382(6) . ?
C43 H43 0.92(5) . ?
C52 C53 1.384(6) . ?
C52 H52 0.85(5) . ?
C44 C45 1.370(6) . ?
C44 H44 1.00(4) . ?
C53 C54 1.379(7) . ?
C53 H53 0.94(5) . ?
C46 C45 1.388(6) . ?
C46 H46 0.98(4) . ?
C55 C54 1.379(6) . ?
C55 H55 0.86(6) . ?
C54 H54 0.92(5) . ?
C61 H61A 0.88(5) . ?
C61 H61B 1.03(4) . ?
C61 H61C 0.94(4) . ?
C2 H2A 1.00(5) . ?
C2 H2B 0.98(5) . ?
C2 H2C 1.06(5) . ?
C45 H45 0.94(5) . ?
C4 H4A 0.87(6) . ?
C4 H4B 1.00(5) . ?
Au1 P1 2.2695(9) . ?
Au1 Au2 2.97845(18) . ?
P1 C31 1.812(4) . ?
P1 C11 1.815(4) . ?
P1 C21 1.827(4) . ?
C26 C25 1.379(6) . ?
C26 C21 1.386(5) . ?
C26 H26 0.85(4) . ?
C31 H31A 0.97(5) . ?
C31 H31B 1.03(5) . ?
C31 H31C 0.94(6) . ?
C21 C22 1.392(5) . ?
C12 C13 1.385(6) . ?
C12 C11 1.400(5) . ?
C12 H12 1.02(5) . ?
C14 C13 1.362(6) . ?
C14 C15 1.386(6) . ?
C14 H14 0.89(5) . ?
C25 C24 1.376(6) . ?
C25 H25 0.85(5) . ?
C11 C16 1.393(5) . ?
C13 H13 0.89(5) . ?
C23 C24 1.373(6) . ?
C23 C22 1.388(6) . ?
C23 H23 1.01(6) . ?
C22 H22 0.97(5) . ?
C24 H24 0.98(4) . ?
C15 C16 1.389(6) . ?
C15 H15 0.96(5) . ?
C16 H16 0.85(5) . ?
